data_2219818
loop_
_publ_author_name
'Kong, Lingqian'
'Liu, Yanhong'

_publ_section_title
;
 (<i>E</i>)-3-(2-Furyl)-1-(2-hydroxyphenyl)prop-2-en-1-one
;
_journal_coeditor_code CV2448
_journal_issue 11
_journal_name_full 'Acta Crystallographica Section E'
_journal_page_first o2161
_journal_paper_doi 10.1107/S1600536808031644
_journal_volume 64
_journal_year 2008
_chemical_formula_iupac 'C13 H10 O3'
_chemical_formula_moiety 'C13 H10 O3'
_chemical_formula_sum 'C13 H10 O3'
_chemical_formula_weight 214.21
_chemical_name_systematic
;
(E)-3-(2-Furyl)-1-(2-hydroxyphenyl)prop-2-en-1-one
;
_space_group_IT_number 14
_symmetry_cell_setting monoclinic
_symmetry_space_group_name_Hall '-P 2ybc'
_symmetry_space_group_name_H-M 'P 1 21/c 1'
_atom_sites_solution_hydrogens geom
_atom_sites_solution_primary direct
_atom_sites_solution_secondary difmap
_audit_creation_method SHELXL-97
_cell_angle_alpha 90.00
_cell_angle_beta 95.065(2)
_cell_angle_gamma 90.00
_cell_formula_units_Z 4
_cell_length_a 3.8560(5)
_cell_length_b 15.6565(14)
_cell_length_c 17.309(2)
_cell_measurement_reflns_used 438
_cell_measurement_temperature 298(2)
_cell_measurement_theta_max 18.440
_cell_measurement_theta_min 2.346
_cell_volume 1040.9(2)
_computing_cell_refinement 'SAINT (Siemens, 1996)'
_computing_data_collection 'SMART (Siemens, 1996)'
_computing_data_reduction 'SAINT (Siemens, 1996)'
_computing_molecular_graphics 'SHELXTL (Sheldrick, 2008)'
_computing_publication_material 'SHELXTL (Sheldrick, 2008)'
_computing_structure_refinement 'SHELXL97 (Sheldrick, 2008)'
_computing_structure_solution 'SHELXS97 (Sheldrick, 2008)'
_diffrn_ambient_temperature 298(2)
_diffrn_detector_area_resol_mean '\f and \w'
_diffrn_measured_fraction_theta_full 1.000
_diffrn_measured_fraction_theta_max 1.000
_diffrn_measurement_device_type 'Siemens SMART CCD area-detector'
_diffrn_measurement_method '\f and \w'
_diffrn_radiation_monochromator graphite
_diffrn_radiation_source 'fine-focus sealed tube'
_diffrn_radiation_type MoK\a
_diffrn_radiation_wavelength 0.71073
_diffrn_reflns_av_R_equivalents 0.1257
_diffrn_reflns_av_sigmaI/netI 0.1391
_diffrn_reflns_limit_h_max 4
_diffrn_reflns_limit_h_min -4
_diffrn_reflns_limit_k_max 18
_diffrn_reflns_limit_k_min -7
_diffrn_reflns_limit_l_max 20
_diffrn_reflns_limit_l_min -20
_diffrn_reflns_number 5153
_diffrn_reflns_theta_full 25.01
_diffrn_reflns_theta_max 25.01
_diffrn_reflns_theta_min 1.76
_exptl_absorpt_coefficient_mu 0.097
_exptl_absorpt_correction_T_max 0.9932
_exptl_absorpt_correction_T_min 0.9742
_exptl_absorpt_correction_type multi-scan
_exptl_absorpt_process_details '(SADABS; Sheldrick, 1996)'
_exptl_crystal_colour colourless
_exptl_crystal_density_diffrn 1.367
_exptl_crystal_density_method 'not measured'
_exptl_crystal_description block
_exptl_crystal_F_000 448
_exptl_crystal_size_max 0.27
_exptl_crystal_size_mid 0.25
_exptl_crystal_size_min 0.07
_refine_diff_density_max 0.217
_refine_diff_density_min -0.186
_refine_ls_goodness_of_fit_ref 0.806
_refine_ls_hydrogen_treatment constr
_refine_ls_matrix_type full
_refine_ls_number_parameters 146
_refine_ls_number_reflns 1848
_refine_ls_number_restraints 0
_refine_ls_restrained_S_all 0.806
_refine_ls_R_factor_all 0.1744
_refine_ls_R_factor_gt 0.0666
_refine_ls_shift/su_max 0.000
_refine_ls_shift/su_mean 0.000
_refine_ls_structure_factor_coef Fsqd
_refine_ls_weighting_details 'calc w=1/[\s^2^(Fo^2^)+(0.0721P)^2^] where P=(Fo^2^+2Fc^2^)/3'
_refine_ls_weighting_scheme calc
_refine_ls_wR_factor_gt 0.1431
_refine_ls_wR_factor_ref 0.1844
_reflns_number_gt 668
_reflns_number_total 1848
_reflns_threshold_expression I>2\s(I)
_cod_data_source_file cv2448.cif
_cod_data_source_block I
_cod_original_sg_symbol_H-M 'P 21/c'
_cod_database_code 2219818
_cod_database_fobs_code 2219818

loop_
_symmetry_equiv_pos_as_xyz
'x, y, z'
'-x, y+1/2, -z+1/2'
'-x, -y, -z'
'x, -y-1/2, z-1/2'

loop_
_atom_site_type_symbol
_atom_site_label
_atom_site_fract_x
_atom_site_fract_y
_atom_site_fract_z
_atom_site_U_iso_or_equiv
_atom_site_adp_type
_atom_site_calc_flag
_atom_site_refinement_flags
_atom_site_occupancy
O O1 1.0561(7) 0.73465(16) 0.48262(15) 0.0794(9) Uani d . 1
O O2 0.8017(8) 0.83794(18) 0.74522(15) 0.0885(11) Uani d . 1
O O3 0.5477(10) 0.9672(2) 0.80912(17) 0.1030(12) Uani d . 1
H H3 0.6546 0.9220 0.8087 0.154 Uiso calc R 1
C C1 1.1454(12) 0.6735(3) 0.4327(2) 0.0842(15) Uani d . 1
H H1 1.1472 0.6811 0.3794 0.101 Uiso calc R 1
C C2 1.2297(11) 0.6018(3) 0.4699(3) 0.0769(13) Uani d . 1
H H2 1.3018 0.5510 0.4485 0.092 Uiso calc R 1
C C3 1.1887(11) 0.6177(3) 0.5478(2) 0.0748(13) Uani d . 1
H H3A 1.2271 0.5788 0.5882 0.090 Uiso calc R 1
C C4 1.0842(10) 0.6991(2) 0.5544(2) 0.0584(10) Uani d . 1
C C5 0.9983(9) 0.7493(2) 0.6177(2) 0.0608(11) Uani d . 1
H H5 1.0222 0.7240 0.6665 0.073 Uiso calc R 1
C C6 0.8860(10) 0.8300(2) 0.6137(2) 0.0598(11) Uani d . 1
H H6 0.8676 0.8578 0.5661 0.072 Uiso calc R 1
C C7 0.7918(10) 0.8754(2) 0.6822(2) 0.0600(11) Uani d . 1
C C8 0.6700(9) 0.9648(2) 0.6757(2) 0.0553(10) Uani d . 1
C C9 0.5559(11) 1.0064(3) 0.7399(2) 0.0690(12) Uani d . 1
C C10 0.4467(12) 1.0901(3) 0.7358(3) 0.0835(14) Uani d . 1
H H10 0.3697 1.1170 0.7790 0.100 Uiso calc R 1
C C11 0.4529(13) 1.1329(3) 0.6679(3) 0.0930(16) Uani d . 1
H H11 0.3769 1.1893 0.6649 0.112 Uiso calc R 1
C C12 0.5685(12) 1.0951(3) 0.6033(3) 0.0839(14) Uani d . 1
H H12 0.5747 1.1256 0.5573 0.101 Uiso calc R 1
C C13 0.6745(11) 1.0117(3) 0.6079(2) 0.0702(12) Uani d . 1
H H13 0.7518 0.9858 0.5642 0.084 Uiso calc R 1

loop_
_atom_site_aniso_label
_atom_site_aniso_U_11
_atom_site_aniso_U_22
_atom_site_aniso_U_33
_atom_site_aniso_U_12
_atom_site_aniso_U_13
_atom_site_aniso_U_23
O1 0.111(3) 0.0632(19) 0.0648(18) 0.0106(16) 0.0132(16) -0.0022(16)
O2 0.138(3) 0.067(2) 0.0625(18) 0.0095(18) 0.0190(18) 0.0029(15)
O3 0.150(4) 0.087(3) 0.076(2) 0.010(2) 0.033(2) -0.0105(18)
C1 0.112(4) 0.076(3) 0.065(3) 0.008(3) 0.015(3) -0.014(3)
C2 0.080(4) 0.057(3) 0.095(3) 0.008(2) 0.012(3) -0.016(3)
C3 0.086(4) 0.061(3) 0.078(3) 0.008(2) 0.011(2) -0.004(2)
C4 0.065(3) 0.053(2) 0.058(2) -0.002(2) 0.010(2) -0.001(2)
C5 0.063(3) 0.059(2) 0.061(2) 0.001(2) 0.010(2) 0.004(2)
C6 0.067(3) 0.058(2) 0.054(2) 0.002(2) 0.005(2) -0.003(2)
C7 0.064(3) 0.057(3) 0.059(2) -0.005(2) 0.004(2) 0.001(2)
C8 0.055(3) 0.053(2) 0.058(2) -0.0020(19) 0.006(2) -0.001(2)
C9 0.071(3) 0.069(3) 0.068(3) -0.001(2) 0.009(2) -0.009(2)
C10 0.080(4) 0.073(3) 0.095(4) 0.008(3) 0.001(3) -0.023(3)
C11 0.093(4) 0.061(3) 0.122(4) 0.014(3) -0.014(3) -0.013(3)
C12 0.099(4) 0.063(3) 0.086(3) 0.000(3) -0.008(3) 0.007(3)
C13 0.078(3) 0.056(3) 0.076(3) -0.004(2) 0.007(2) -0.005(2)

loop_
_atom_type_symbol
_atom_type_description
_atom_type_scat_dispersion_real
_atom_type_scat_dispersion_imag
_atom_type_scat_source
C C 0.0033 0.0016 'International Tables Vol C Tables 4.2.6.8 and 6.1.1.4'
H H 0.0000 0.0000 'International Tables Vol C Tables 4.2.6.8 and 6.1.1.4'
O O 0.0106 0.0060 'International Tables Vol C Tables 4.2.6.8 and 6.1.1.4'

loop_
_geom_angle_atom_site_label_1
_geom_angle_atom_site_label_2
_geom_angle_atom_site_label_3
_geom_angle
C1 O1 C4 106.9(3)
C9 O3 H3 109.5
C2 C1 O1 110.8(3)
C2 C1 H1 124.6
O1 C1 H1 124.6
C1 C2 C3 106.0(4)
C1 C2 H2 127.0
C3 C2 H2 127.0
C4 C3 C2 108.2(4)
C4 C3 H3A 125.9
C2 C3 H3A 125.9
C3 C4 O1 108.2(3)
C3 C4 C5 133.3(4)
O1 C4 C5 118.5(3)
C6 C5 C4 125.7(3)
C6 C5 H5 117.1
C4 C5 H5 117.1
C5 C6 C7 121.6(3)
C5 C6 H6 119.2
C7 C6 H6 119.2
O2 C7 C6 119.7(3)
O2 C7 C8 120.1(4)
C6 C7 C8 120.1(3)
C13 C8 C9 117.1(4)
C13 C8 C7 122.6(3)
C9 C8 C7 120.3(4)
O3 C9 C10 116.6(4)
O3 C9 C8 122.0(4)
C10 C9 C8 121.4(4)
C11 C10 C9 119.2(4)
C11 C10 H10 120.4
C9 C10 H10 120.4
C10 C11 C12 121.6(4)
C10 C11 H11 119.2
C12 C11 H11 119.2
C13 C12 C11 118.8(4)
C13 C12 H12 120.6
C11 C12 H12 120.6
C12 C13 C8 122.0(4)
C12 C13 H13 119.0
C8 C13 H13 119.0

loop_
_geom_bond_atom_site_label_1
_geom_bond_atom_site_label_2
_geom_bond_distance
O1 C1 1.354(4)
O1 C4 1.357(4)
O2 C7 1.237(4)
O3 C9 1.349(4)
O3 H3 0.8200
C1 C2 1.321(5)
C1 H1 0.9300
C2 C3 1.394(5)
C2 H2 0.9300
C3 C4 1.343(5)
C3 H3A 0.9300
C4 C5 1.413(5)
C5 C6 1.335(5)
C5 H5 0.9300
C6 C7 1.455(5)
C6 H6 0.9300
C7 C8 1.476(5)
C8 C13 1.386(5)
C8 C9 1.393(5)
C9 C10 1.377(6)
C10 C11 1.354(5)
C10 H10 0.9300
C11 C12 1.374(6)
C11 H11 0.9300
C12 C13 1.368(5)
C12 H12 0.9300
C13 H13 0.9300

loop_
_geom_hbond_atom_site_label_D
_geom_hbond_atom_site_label_H
_geom_hbond_atom_site_label_A
_geom_hbond_site_symmetry_A
_geom_hbond_distance_DH
_geom_hbond_distance_HA
_geom_hbond_distance_DA
_geom_hbond_angle_DHA
O3 H3 O2 . 0.82 1.84 2.544(4) 143.8
C1 H1 O2 4_575 0.93 2.59 3.400(5) 145.7
C3 H3A O3 2_746 0.93 2.59 3.504(5) 168.8

loop_
_cod_related_entry_id
_cod_related_entry_database
_cod_related_entry_code
1 ChemSpider 4511734
